data_7134034
loop_
_publ_author_name
'Hoq, Jahidul'
'Dworzak, Michael'
'Dissanayake, Duleeka'
'Skalla, Rebecca Xiumei'
'Yamamoto, Nobuyuki'
'Yap, Glenn P. A.'
'Bloch, Eric D.'

_publ_section_title
;
 Post-synthetic modification of amine-functionalized permanently porous
 coordination cages
;
_journal_name_full 'Chemical Communications'
_journal_paper_doi 10.1039/D4CC04370G
_journal_year 2024
_chemical_formula_moiety 'C16 H14 Cl2 N2 O4 Pd'
_chemical_formula_sum 'C16 H14 Cl2 N2 O4 Pd'
_chemical_formula_weight 475.59
_space_group_crystal_system monoclinic
_space_group_IT_number 14
_space_group_name_Hall '-P 2ybc'
_space_group_name_H-M_alt 'P 1 21/c 1'
_atom_sites_solution_hydrogens geom
_atom_sites_solution_primary dual
_audit_creation_date 2022-09-29
_audit_creation_method
;
Olex2 1.3
(compiled 2020.12.01 svn.r5f60950 for OlexSys, GUI svn.r6408)
;
_audit_update_record
;
2024-08-23 deposited with the CCDC.	2024-12-02 downloaded from the CCDC.
;
_cell_angle_alpha 90
_cell_angle_beta 110.597(5)
_cell_angle_gamma 90
_cell_formula_units_Z 4
_cell_length_a 13.1543(12)
_cell_length_b 8.5115(8)
_cell_length_c 16.4253(15)
_cell_measurement_reflns_used 9899
_cell_measurement_temperature 100.0
_cell_measurement_theta_max 66.66
_cell_measurement_theta_min 3.59
_cell_volume 1721.5(3)
_computing_cell_refinement 'SAINT V8.40B (?, 2016)'
_computing_data_reduction 'SAINT V8.40B (?, 2016)'
_computing_molecular_graphics 'Olex2 1.3 (Dolomanov et al., 2009)'
_computing_publication_material 'Olex2 1.3 (Dolomanov et al., 2009)'
_computing_structure_refinement 'XL  (Sheldrick, 2008)'
_computing_structure_solution 'SHELXT 2018/2 (Sheldrick, 2018)'
_diffrn_ambient_temperature 100.0
_diffrn_measured_fraction_theta_full 0.964
_diffrn_measured_fraction_theta_max 0.964
_diffrn_measurement_device_type 'Bruker Venture Photon III'
_diffrn_measurement_method '\f and \w scans'
_diffrn_radiation_type CuK\a
_diffrn_radiation_wavelength 1.54178
_diffrn_reflns_av_R_equivalents 0.0637
_diffrn_reflns_av_unetI/netI 0.0496
_diffrn_reflns_Laue_measured_fraction_full 0.964
_diffrn_reflns_Laue_measured_fraction_max 0.964
_diffrn_reflns_limit_h_max 15
_diffrn_reflns_limit_h_min -15
_diffrn_reflns_limit_k_max 7
_diffrn_reflns_limit_k_min -10
_diffrn_reflns_limit_l_max 19
_diffrn_reflns_limit_l_min -19
_diffrn_reflns_number 17566
_diffrn_reflns_point_group_measured_fraction_full 0.964
_diffrn_reflns_point_group_measured_fraction_max 0.964
_diffrn_reflns_theta_full 66.651
_diffrn_reflns_theta_max 66.651
_diffrn_reflns_theta_min 3.589
_diffrn_source_current 1.2
_diffrn_source_power 0.06
_diffrn_source_voltage 50.0
_diffrn_standards_number 0
_exptl_absorpt_coefficient_mu 11.778
_exptl_absorpt_correction_T_max 0.7528
_exptl_absorpt_correction_T_min 0.4010
_exptl_absorpt_correction_type multi-scan
_exptl_absorpt_process_details
;
SADABS-2016/2 (Bruker,2016) was used for absorption correction.
wR2(int) was 0.1257 before and 0.0757 after correction.
The Ratio of minimum to maximum transmission is 0.5327.
The \l/2 correction factor is Not present.
;
_exptl_crystal_colour orange
_exptl_crystal_colour_primary orange
_exptl_crystal_density_diffrn 1.835
_exptl_crystal_description block
_exptl_crystal_F_000 944
_exptl_crystal_size_max 0.14
_exptl_crystal_size_mid 0.05
_exptl_crystal_size_min 0.047
_refine_diff_density_max 0.495
_refine_diff_density_min -0.872
_refine_diff_density_rms 0.117
_refine_ls_extinction_method none
_refine_ls_goodness_of_fit_ref 1.083
_refine_ls_hydrogen_treatment constr
_refine_ls_matrix_type full
_refine_ls_number_parameters 228
_refine_ls_number_reflns 2935
_refine_ls_number_restraints 0
_refine_ls_restrained_S_all 1.083
_refine_ls_R_factor_all 0.0455
_refine_ls_R_factor_gt 0.0407
_refine_ls_shift/su_max 0.000
_refine_ls_shift/su_mean 0.000
_refine_ls_structure_factor_coef Fsqd
_refine_ls_weighting_details 'w=1/[\s^2^(Fo^2^)+(0.0193P)^2^+5.7849P] where P=(Fo^2^+2Fc^2^)/3'
_refine_ls_weighting_scheme calc
_refine_ls_wR_factor_gt 0.0819
_refine_ls_wR_factor_ref 0.0838
_reflns_Friedel_coverage 0.000
_reflns_number_gt 2686
_reflns_number_total 2935
_reflns_threshold_expression 'I > 2\s(I)'
_cod_data_source_file d4cc04370g2.cif
_cod_data_source_block eric685
_cod_database_code 7134034
_shelx_shelxl_version_number 2018/3
_shelx_space_group_comment
;
The symmetry employed for this shelxl refinement is uniquely defined
by the following loop, which should always be used as a source of
symmetry information in preference to the above space-group names.
They are only intended as comments.
;
_shelx_estimated_absorpt_t_max 0.608
_shelx_estimated_absorpt_t_min 0.289
_olex2_refinement_description
;
1. Fixed Uiso
 At 1.2 times of:
  All C(H) groups
 At 1.5 times of:
  All C(H,H,H) groups
2.a Aromatic/amide H refined with riding coordinates:
 C3(H3), C5(H5), C7(H7), C11(H11), C13(H13), C14(H14), C15(H15), C16(H16)
2.b Idealised Me refined as rotating group:
 C1(H1A,H1C,H1B), C10(H10A,H10C,H10B)
;
_olex2_submission_special_instructions 'No special instructions were received'

loop_
_space_group_symop_operation_xyz
'x, y, z'
'-x, y+1/2, -z+1/2'
'-x, -y, -z'
'x, -y-1/2, z-1/2'

loop_
_atom_site_label
_atom_site_type_symbol
_atom_site_fract_x
_atom_site_fract_y
_atom_site_fract_z
_atom_site_U_iso_or_equiv
_atom_site_adp_type
_atom_site_occupancy
_atom_site_site_symmetry_order
_atom_site_calc_flag
_atom_site_refinement_flags_posn
_atom_site_refinement_flags_adp
_atom_site_refinement_flags_occupancy
_atom_site_disorder_assembly
_atom_site_disorder_group
Pd1 Pd 0.71573(2) 0.45699(3) 0.81347(2) 0.01778(12) Uani 1 1 d . . . . .
Cl1 Cl 0.64825(9) 0.56385(10) 0.67754(7) 0.0222(2) Uani 1 1 d . . . . .
Cl2 Cl 0.88573(9) 0.54736(11) 0.83094(8) 0.0270(3) Uani 1 1 d . . . . .
O1 O 0.0945(2) 0.5431(3) 0.6372(2) 0.0239(7) Uani 1 1 d . . . . .
O2 O 0.2031(3) 0.6408(3) 0.7655(2) 0.0248(7) Uani 1 1 d . . . . .
O3 O 0.2360(2) 0.2158(3) 0.4659(2) 0.0226(7) Uani 1 1 d . . . . .
O4 O 0.4146(3) 0.1663(3) 0.5024(2) 0.0268(7) Uani 1 1 d . . . . .
N1 N 0.5690(3) 0.3793(4) 0.8118(2) 0.0188(8) Uani 1 1 d . . . . .
N2 N 0.7619(3) 0.3497(4) 0.9320(2) 0.0193(8) Uani 1 1 d . . . . .
C1 C 0.0056(4) 0.6300(5) 0.6486(4) 0.0290(11) Uani 1 1 d . . . . .
H1A H -0.058488 0.623072 0.595344 0.044 Uiso 1 1 calc R U . . .
H1C H 0.026586 0.740335 0.660941 0.044 Uiso 1 1 calc R U . . .
H1B H -0.011487 0.585191 0.697276 0.044 Uiso 1 1 calc R U . . .
C2 C 0.1903(4) 0.5605(4) 0.7019(3) 0.0197(9) Uani 1 1 d . . . . .
C3 C 0.2640(4) 0.3934(4) 0.6097(3) 0.0192(9) Uani 1 1 d . . . . .
H3 H 0.194496 0.391365 0.565045 0.023 Uiso 1 1 calc R U . . .
C4 C 0.2791(4) 0.4721(4) 0.6869(3) 0.0197(9) Uani 1 1 d . . . . .
C5 C 0.3801(4) 0.4696(4) 0.7543(3) 0.0197(9) Uani 1 1 d . . . . .
H5 H 0.389623 0.520335 0.807971 0.024 Uiso 1 1 calc R U . . .
C6 C 0.4663(3) 0.3921(4) 0.7416(3) 0.0197(9) Uani 1 1 d . . . . .
C7 C 0.4539(4) 0.3202(4) 0.6634(3) 0.0207(10) Uani 1 1 d . . . . .
H7 H 0.514519 0.273283 0.654181 0.025 Uiso 1 1 calc R U . . .
C8 C 0.3523(4) 0.3168(4) 0.5983(3) 0.0188(9) Uani 1 1 d . . . . .
C9 C 0.3398(4) 0.2262(4) 0.5171(3) 0.0209(10) Uani 1 1 d . . . . .
C10 C 0.2136(4) 0.1224(5) 0.3872(3) 0.0252(10) Uani 1 1 d . . . . .
H10A H 0.227805 0.185649 0.342473 0.038 Uiso 1 1 calc R U . . .
H10C H 0.137375 0.089286 0.366022 0.038 Uiso 1 1 calc R U . . .
H10B H 0.260583 0.029460 0.400064 0.038 Uiso 1 1 calc R U . . .
C11 C 0.5712(4) 0.3166(4) 0.8838(3) 0.0209(9) Uani 1 1 d . . . . .
H11 H 0.506045 0.287828 0.892584 0.025 Uiso 1 1 calc R U . . .
C12 C 0.6764(3) 0.2913(4) 0.9512(3) 0.0193(9) Uani 1 1 d . . . . .
C13 C 0.6910(4) 0.2055(4) 1.0257(3) 0.0211(10) Uani 1 1 d . . . . .
H13 H 0.630069 0.166456 1.037676 0.025 Uiso 1 1 calc R U . . .
C14 C 0.7956(4) 0.1768(4) 1.0830(3) 0.0208(10) Uani 1 1 d . . . . .
H14 H 0.807626 0.117057 1.134379 0.025 Uiso 1 1 calc R U . . .
C15 C 0.8818(4) 0.2372(4) 1.0634(3) 0.0220(10) Uani 1 1 d . . . . .
H15 H 0.954195 0.219183 1.101522 0.026 Uiso 1 1 calc R U . . .
C16 C 0.8625(4) 0.3240(4) 0.9882(3) 0.0221(10) Uani 1 1 d . . . . .
H16 H 0.922435 0.366559 0.976116 0.027 Uiso 1 1 calc R U . . .

loop_
_atom_site_aniso_label
_atom_site_aniso_U_11
_atom_site_aniso_U_22
_atom_site_aniso_U_33
_atom_site_aniso_U_23
_atom_site_aniso_U_13
_atom_site_aniso_U_12
Pd1 0.02160(18) 0.01095(17) 0.0237(2) 0.00008(12) 0.01154(14) -0.00094(11)
Cl1 0.0282(5) 0.0150(4) 0.0262(6) 0.0045(4) 0.0130(5) 0.0016(4)
Cl2 0.0246(5) 0.0221(5) 0.0370(7) 0.0023(4) 0.0142(5) -0.0047(4)
O1 0.0224(16) 0.0186(14) 0.0316(19) -0.0033(13) 0.0106(15) 0.0016(12)
O2 0.0333(18) 0.0173(14) 0.0261(19) -0.0011(13) 0.0133(15) 0.0053(12)
O3 0.0247(16) 0.0193(14) 0.0245(18) -0.0054(12) 0.0093(14) -0.0001(12)
O4 0.0299(18) 0.0255(16) 0.029(2) -0.0037(13) 0.0155(16) 0.0052(13)
N1 0.0249(19) 0.0121(15) 0.020(2) -0.0024(15) 0.0087(16) -0.0032(14)
N2 0.0240(19) 0.0112(16) 0.026(2) -0.0021(14) 0.0125(17) -0.0023(13)
C1 0.018(2) 0.025(2) 0.044(3) 0.000(2) 0.011(2) 0.0065(18)
C2 0.024(2) 0.0116(19) 0.025(3) 0.0023(18) 0.011(2) -0.0007(16)
C3 0.025(2) 0.0084(18) 0.024(3) 0.0018(17) 0.009(2) -0.0016(16)
C4 0.028(2) 0.0081(18) 0.026(3) 0.0038(17) 0.013(2) -0.0001(16)
C5 0.030(2) 0.0117(18) 0.020(2) -0.0003(17) 0.013(2) -0.0023(16)
C6 0.023(2) 0.0125(19) 0.024(3) 0.0025(17) 0.009(2) -0.0025(16)
C7 0.029(2) 0.0110(18) 0.027(3) 0.0009(17) 0.016(2) 0.0016(16)
C8 0.025(2) 0.0105(18) 0.021(2) -0.0014(16) 0.009(2) -0.0025(16)
C9 0.027(2) 0.0133(19) 0.025(3) 0.0005(17) 0.013(2) -0.0006(17)
C10 0.033(3) 0.019(2) 0.024(3) -0.0044(19) 0.010(2) -0.0023(18)
C11 0.023(2) 0.0155(19) 0.026(3) -0.0032(18) 0.010(2) -0.0001(16)
C12 0.022(2) 0.0121(18) 0.026(3) -0.0061(17) 0.011(2) -0.0016(16)
C13 0.029(2) 0.0127(19) 0.026(3) -0.0029(18) 0.015(2) -0.0040(17)
C14 0.029(2) 0.0125(18) 0.023(3) -0.0019(17) 0.012(2) 0.0000(16)
C15 0.026(2) 0.0142(19) 0.025(3) -0.0021(17) 0.008(2) 0.0019(17)
C16 0.024(2) 0.0159(19) 0.029(3) -0.0044(18) 0.011(2) -0.0040(17)

loop_
_atom_type_symbol
_atom_type_description
_atom_type_scat_dispersion_real
_atom_type_scat_dispersion_imag
_atom_type_scat_source
C C 0.0181 0.0091 'International Tables Vol C Tables 4.2.6.8 and 6.1.1.4'
H H 0.0000 0.0000 'International Tables Vol C Tables 4.2.6.8 and 6.1.1.4'
Cl Cl 0.3639 0.7018 'International Tables Vol C Tables 4.2.6.8 and 6.1.1.4'
N N 0.0311 0.0180 'International Tables Vol C Tables 4.2.6.8 and 6.1.1.4'
O O 0.0492 0.0322 'International Tables Vol C Tables 4.2.6.8 and 6.1.1.4'
Pd Pd 0.1215 3.9337 'International Tables Vol C Tables 4.2.6.8 and 6.1.1.4'

loop_
_exptl_crystal_face_index_h
_exptl_crystal_face_index_k
_exptl_crystal_face_index_l
_exptl_crystal_face_perp_dist
-3.00 0.00 2.00 0.0330
-3.00 0.00 -1.00 0.0380
-1.00 0.00 3.00 0.0690
-1.00 0.00 0.00 0.0250
0.00 -1.00 0.00 0.0230
0.00 1.00 0.00 0.0130
1.00 0.00 -3.00 0.0680
1.00 0.00 0.00 0.0060

loop_
_geom_angle_atom_site_label_1
_geom_angle_atom_site_label_2
_geom_angle_atom_site_label_3
_geom_angle
_geom_angle_site_symmetry_1
_geom_angle_site_symmetry_3
_geom_angle_publ_flag
Cl1 Pd1 Cl2 90.88(4) . . ?
N1 Pd1 Cl1 94.34(11) . . ?
N1 Pd1 Cl2 173.93(11) . . ?
N1 Pd1 N2 80.20(14) . . ?
N2 Pd1 Cl1 174.33(10) . . ?
N2 Pd1 Cl2 94.66(10) . . ?
C2 O1 C1 114.7(3) . . ?
C9 O3 C10 116.0(3) . . ?
C6 N1 Pd1 127.3(3) . . ?
C11 N1 Pd1 114.1(3) . . ?
C11 N1 C6 118.6(4) . . ?
C12 N2 Pd1 113.0(3) . . ?
C16 N2 Pd1 128.4(3) . . ?
C16 N2 C12 118.4(4) . . ?
O1 C1 H1A 109.5 . . ?
O1 C1 H1C 109.5 . . ?
O1 C1 H1B 109.5 . . ?
H1A C1 H1C 109.5 . . ?
H1A C1 H1B 109.5 . . ?
H1C C1 H1B 109.5 . . ?
O1 C2 C4 112.8(4) . . ?
O2 C2 O1 123.6(4) . . ?
O2 C2 C4 123.6(4) . . ?
C4 C3 H3 120.4 . . ?
C4 C3 C8 119.3(4) . . ?
C8 C3 H3 120.4 . . ?
C3 C4 C2 122.1(4) . . ?
C3 C4 C5 120.5(4) . . ?
C5 C4 C2 117.4(4) . . ?
C4 C5 H5 120.4 . . ?
C6 C5 C4 119.1(4) . . ?
C6 C5 H5 120.4 . . ?
C5 C6 N1 120.1(4) . . ?
C7 C6 N1 118.8(4) . . ?
C7 C6 C5 121.0(4) . . ?
C6 C7 H7 120.2 . . ?
C6 C7 C8 119.5(4) . . ?
C8 C7 H7 120.2 . . ?
C3 C8 C9 121.5(4) . . ?
C7 C8 C3 120.4(4) . . ?
C7 C8 C9 118.1(4) . . ?
O3 C9 C8 111.3(4) . . ?
O4 C9 O3 125.1(4) . . ?
O4 C9 C8 123.6(4) . . ?
O3 C10 H10A 109.5 . . ?
O3 C10 H10C 109.5 . . ?
O3 C10 H10B 109.5 . . ?
H10A C10 H10C 109.5 . . ?
H10A C10 H10B 109.5 . . ?
H10C C10 H10B 109.5 . . ?
N1 C11 H11 121.0 . . ?
N1 C11 C12 117.9(4) . . ?
C12 C11 H11 121.0 . . ?
N2 C12 C11 114.3(4) . . ?
N2 C12 C13 122.0(4) . . ?
C13 C12 C11 123.5(4) . . ?
C12 C13 H13 120.3 . . ?
C12 C13 C14 119.3(4) . . ?
C14 C13 H13 120.3 . . ?
C13 C14 H14 120.8 . . ?
C15 C14 C13 118.4(4) . . ?
C15 C14 H14 120.8 . . ?
C14 C15 H15 120.1 . . ?
C14 C15 C16 119.9(4) . . ?
C16 C15 H15 120.1 . . ?
N2 C16 C15 122.0(4) . . ?
N2 C16 H16 119.0 . . ?
C15 C16 H16 119.0 . . ?

loop_
_geom_bond_atom_site_label_1
_geom_bond_atom_site_label_2
_geom_bond_distance
_geom_bond_site_symmetry_2
_geom_bond_publ_flag
Pd1 Cl1 2.2816(11) . ?
Pd1 Cl2 2.2855(11) . ?
Pd1 N1 2.031(3) . ?
Pd1 N2 2.040(4) . ?
O1 C1 1.451(5) . ?
O1 C2 1.341(5) . ?
O2 C2 1.210(5) . ?
O3 C9 1.331(5) . ?
O3 C10 1.458(5) . ?
O4 C9 1.206(5) . ?
N1 C6 1.440(6) . ?
N1 C11 1.290(6) . ?
N2 C12 1.364(5) . ?
N2 C16 1.339(6) . ?
C1 H1A 0.9800 . ?
C1 H1C 0.9800 . ?
C1 H1B 0.9800 . ?
C2 C4 1.481(6) . ?
C3 H3 0.9500 . ?
C3 C4 1.384(6) . ?
C3 C8 1.402(6) . ?
C4 C5 1.398(6) . ?
C5 H5 0.9500 . ?
C5 C6 1.389(6) . ?
C6 C7 1.380(6) . ?
C7 H7 0.9500 . ?
C7 C8 1.387(6) . ?
C8 C9 1.499(6) . ?
C10 H10A 0.9800 . ?
C10 H10C 0.9800 . ?
C10 H10B 0.9800 . ?
C11 H11 0.9500 . ?
C11 C12 1.452(6) . ?
C12 C13 1.379(6) . ?
C13 H13 0.9500 . ?
C13 C14 1.388(6) . ?
C14 H14 0.9500 . ?
C14 C15 1.382(6) . ?
C15 H15 0.9500 . ?
C15 C16 1.384(6) . ?
C16 H16 0.9500 . ?

loop_
_geom_torsion_atom_site_label_1
_geom_torsion_atom_site_label_2
_geom_torsion_atom_site_label_3
_geom_torsion_atom_site_label_4
_geom_torsion
_geom_torsion_site_symmetry_1
_geom_torsion_site_symmetry_2
_geom_torsion_site_symmetry_3
_geom_torsion_site_symmetry_4
_geom_torsion_publ_flag
Pd1 N1 C6 C5 -121.6(4) . . . . ?
Pd1 N1 C6 C7 61.3(5) . . . . ?
Pd1 N1 C11 C12 -7.6(5) . . . . ?
Pd1 N2 C12 C11 0.3(4) . . . . ?
Pd1 N2 C12 C13 175.7(3) . . . . ?
Pd1 N2 C16 C15 -174.3(3) . . . . ?
O1 C2 C4 C3 5.7(5) . . . . ?
O1 C2 C4 C5 -173.9(3) . . . . ?
O2 C2 C4 C3 -173.7(4) . . . . ?
O2 C2 C4 C5 6.7(6) . . . . ?
N1 C6 C7 C8 173.1(3) . . . . ?
N1 C11 C12 N2 4.9(5) . . . . ?
N1 C11 C12 C13 -170.3(4) . . . . ?
N2 C12 C13 C14 -0.2(6) . . . . ?
C1 O1 C2 O2 0.4(6) . . . . ?
C1 O1 C2 C4 -179.0(3) . . . . ?
C2 C4 C5 C6 -178.0(4) . . . . ?
C3 C4 C5 C6 2.4(6) . . . . ?
C3 C8 C9 O3 -6.9(5) . . . . ?
C3 C8 C9 O4 175.6(4) . . . . ?
C4 C3 C8 C7 -0.2(6) . . . . ?
C4 C3 C8 C9 178.3(4) . . . . ?
C4 C5 C6 N1 -176.0(3) . . . . ?
C4 C5 C6 C7 1.0(6) . . . . ?
C5 C6 C7 C8 -4.0(6) . . . . ?
C6 N1 C11 C12 174.5(3) . . . . ?
C6 C7 C8 C3 3.6(6) . . . . ?
C6 C7 C8 C9 -175.0(4) . . . . ?
C7 C8 C9 O3 171.6(3) . . . . ?
C7 C8 C9 O4 -5.9(6) . . . . ?
C8 C3 C4 C2 177.6(4) . . . . ?
C8 C3 C4 C5 -2.8(6) . . . . ?
C10 O3 C9 O4 0.7(6) . . . . ?
C10 O3 C9 C8 -176.7(3) . . . . ?
C11 N1 C6 C5 56.0(5) . . . . ?
C11 N1 C6 C7 -121.1(4) . . . . ?
C11 C12 C13 C14 174.7(4) . . . . ?
C12 N2 C16 C15 1.7(6) . . . . ?
C12 C13 C14 C15 0.7(6) . . . . ?
C13 C14 C15 C16 0.0(6) . . . . ?
C14 C15 C16 N2 -1.2(6) . . . . ?
C16 N2 C12 C11 -176.3(3) . . . . ?
C16 N2 C12 C13 -0.9(6) . . . . ?
